data_7205957
loop_
_publ_author_name
'Zhang, Peng-peng'
'Peng, Jun'
'Pang, Hai-jun'
'Sha, Jing-quan'
'Zhu, Min'
'Wang, Dan-dan'
'Liu, Ming-guan'

_publ_section_title
;
 The factors affecting on the assembly of Ag--H2biim system: size,
 charge or shape of polyanions?
;
_journal_issue 11
_journal_name_full CrystEngComm
_journal_page_first 3832
_journal_paper_doi 10.1039/c1ce05093a
_journal_volume 13
_journal_year 2011
_chemical_formula_sum 'C24 H28 Ag2 N16 O21 W6'
_chemical_formula_weight 2195.35
_chemical_name_systematic
;
?
;
_space_group_IT_number 2
_symmetry_cell_setting triclinic
_symmetry_space_group_name_Hall '-P 1'
_symmetry_space_group_name_H-M 'P -1'
_atom_sites_solution_hydrogens geom
_atom_sites_solution_primary direct
_atom_sites_solution_secondary difmap
_audit_creation_method SHELXL-97
_cell_angle_alpha 72.438(4)
_cell_angle_beta 74.048(4)
_cell_angle_gamma 78.329(3)
_cell_formula_units_Z 1
_cell_length_a 10.414(3)
_cell_length_b 10.461(3)
_cell_length_c 10.556(3)
_cell_measurement_reflns_used 25
_cell_measurement_temperature 293(2)
_cell_measurement_theta_max 15
_cell_measurement_theta_min 7.5
_cell_volume 1045.2(5)
_computing_cell_refinement 'Bruker XSCANS'
_computing_data_collection 'Bruker XSCANS'
_computing_data_reduction 'Bruker SHELXTL'
_computing_molecular_graphics 'Bruker SHELXTL'
_computing_publication_material 'Bruker SHELXTL'
_computing_structure_refinement 'SHELXL-97 (Sheldrick, 1997)'
_computing_structure_solution 'SHELXS-97 (Sheldrick, 1990)'
_diffrn_ambient_temperature 293(2)
_diffrn_measured_fraction_theta_full 0.983
_diffrn_measured_fraction_theta_max 0.983
_diffrn_measurement_method '\w scans'
_diffrn_radiation_monochromator graphite
_diffrn_radiation_source 'fine-focus sealed tube'
_diffrn_radiation_type MoK\a
_diffrn_radiation_wavelength 0.71069
_diffrn_reflns_av_R_equivalents 0.0244
_diffrn_reflns_av_sigmaI/netI 0.0543
_diffrn_reflns_limit_h_max 10
_diffrn_reflns_limit_h_min -12
_diffrn_reflns_limit_k_max 12
_diffrn_reflns_limit_k_min -12
_diffrn_reflns_limit_l_max 7
_diffrn_reflns_limit_l_min -12
_diffrn_reflns_number 5259
_diffrn_reflns_theta_full 25.00
_diffrn_reflns_theta_max 25.00
_diffrn_reflns_theta_min 2.05
_exptl_absorpt_coefficient_mu 17.452
_exptl_absorpt_correction_T_max 0.123
_exptl_absorpt_correction_T_min 0.032
_exptl_absorpt_correction_type multi-scan
_exptl_absorpt_process_details '(SADABS; Bruker, 2000)'
_exptl_crystal_colour yellow
_exptl_crystal_density_diffrn 3.481
_exptl_crystal_density_method 'not measured'
_exptl_crystal_description block
_exptl_crystal_F_000 986.0
_exptl_crystal_size_max 0.24
_exptl_crystal_size_mid 0.18
_exptl_crystal_size_min 0.12
_refine_diff_density_max 4.334
_refine_diff_density_min -4.260
_refine_diff_density_rms 0.659
_refine_ls_extinction_method none
_refine_ls_goodness_of_fit_ref 1.073
_refine_ls_hydrogen_treatment constr
_refine_ls_matrix_type full
_refine_ls_number_parameters 278
_refine_ls_number_reflns 3628
_refine_ls_number_restraints 96
_refine_ls_restrained_S_all 1.060
_refine_ls_R_factor_all 0.0754
_refine_ls_R_factor_gt 0.0623
_refine_ls_shift/su_max 0.000
_refine_ls_shift/su_mean 0.000
_refine_ls_structure_factor_coef Fsqd
_refine_ls_weighting_details
;
calc w=1/[\s^2^(Fo^2^)+(0.1081P)^2^+73.7514P]
where P=(Fo^2^+2Fc^2^)/3
;
_refine_ls_weighting_scheme calc
_refine_ls_wR_factor_gt 0.1838
_refine_ls_wR_factor_ref 0.2004
_reflns_number_gt 2950
_reflns_number_total 3691
_reflns_threshold_expression >2sigma(I)
_cod_data_source_file c1ce05093a.txt
_cod_data_source_block 1
_cod_depositor_comments
;
The following automatic conversions were performed:
'_symmetry_cell_setting' value 'Triclinic' changed to 'triclinic'
according to '/home/saulius/struct/CIF-dictionaries/cif_core.dic'
dictionary named 'cif_core.dic' version 2.4.1 from 2010-06-29.

Automatic conversion script
Id: cif_fix_enum 1555 2011-01-17 13:19:09Z saulius 
;
_cod_original_sg_symbol_H-M 'P-1 '
_cod_database_code 7205957

loop_
_symmetry_equiv_pos_as_xyz
'x, y, z'
'-x, -y, -z'

loop_
_atom_site_label
_atom_site_type_symbol
_atom_site_fract_x
_atom_site_fract_y
_atom_site_fract_z
_atom_site_U_iso_or_equiv
_atom_site_adp_type
_atom_site_occupancy
_atom_site_symmetry_multiplicity
_atom_site_calc_flag
_atom_site_refinement_flags
_atom_site_disorder_assembly
_atom_site_disorder_group
W1 W 0.03848(8) 0.09136(8) 0.15516(8) 0.0157(3) Uani 1 1 d . . .
W2 W 0.14490(9) 0.13176(9) -0.16716(9) 0.0229(3) Uani 1 1 d . . .
W3 W -0.17495(10) 0.16793(11) -0.04020(11) 0.0310(3) Uani 1 1 d . . .
Ag1 Ag 0.3879(2) 0.3568(2) -0.4686(2) 0.0359(5) Uani 1 1 d . . .
O9 O -0.3006(14) 0.2931(15) -0.0645(15) 0.020(3) Uani 1 1 d . . .
O8 O -0.2602(12) 0.0305(12) 0.1071(12) 0.007(2) Uani 1 1 d U . .
O7 O 0.0597(13) 0.1574(13) 0.2735(13) 0.012(3) Uiso 1 1 d . . .
O6 O 0.2516(14) 0.2230(16) -0.2998(15) 0.022(3) Uani 1 1 d . . .
O5 O 0.1707(13) -0.0626(13) 0.1588(13) 0.009(3) Uani 1 1 d . . .
O4 O -0.0900(12) -0.0324(13) 0.2632(12) 0.009(3) Uani 1 1 d U . .
O3 O -0.1110(12) 0.2113(12) 0.1000(12) 0.008(3) Uiso 1 1 d . . .
O2 O 0.1488(13) 0.1810(13) -0.0094(14) 0.011(3) Uani 1 1 d U . .
O1 O -0.0229(12) 0.2441(13) -0.1654(13) 0.009(3) Uiso 1 1 d . . .
N6 N 0.2702(15) 0.5721(15) -0.1883(15) 0.008(3) Uiso 1 1 d . . .
H6B H 0.2079 0.6301 -0.1574 0.010 Uiso 1 1 calc R . .
C2 C 0.2831(17) 0.5326(18) -0.3008(17) 0.006(3) Uani 1 1 d U . .
C3 C 0.160(2) 0.572(2) -0.594(2) 0.020(5) Uani 1 1 d . . .
H3A H 0.1628 0.5482 -0.6737 0.024 Uiso 1 1 calc R . .
C4 C 0.5000(18) 0.1980(19) -0.6528(19) 0.010(4) Uani 1 1 d . . .
C5 C 0.377(2) 0.501(2) -0.131(2) 0.017(4) Uani 1 1 d U . .
H5A H 0.3958 0.5079 -0.0525 0.021 Uiso 1 1 calc R . .
C6 C 0.448(2) 0.422(2) -0.210(2) 0.020(5) Uani 1 1 d U . .
H6A H 0.5260 0.3640 -0.1957 0.024 Uiso 1 1 calc R . .
C7 C 0.5882(18) 0.1614(18) -0.5606(19) 0.008(4) Uani 1 1 d U . .
N2 N 0.2448(15) 0.5130(15) -0.5045(15) 0.008(3) Uiso 1 1 d . . .
N1 N 0.3885(16) 0.4397(16) -0.3185(16) 0.012(3) Uani 1 1 d U . .
C10 C 0.2037(17) 0.5713(18) -0.4018(18) 0.008(4) Uani 1 1 d U . .
C11 C 0.646(2) 0.166(2) -0.379(2) 0.019(4) Uani 1 1 d . . .
H11A H 0.6485 0.1907 -0.3019 0.023 Uiso 1 1 calc R . .
N4 N 0.3918(16) 0.2847(16) -0.6278(16) 0.011(3) Uani 1 1 d U . .
N8 N 0.7007(16) 0.0745(16) -0.5543(17) 0.013(3) Uani 1 1 d U . .
H8A H 0.7431 0.0292 -0.6126 0.016 Uiso 1 1 calc R . .
N5 N 0.0955(16) 0.6663(16) -0.4198(17) 0.013(3) Uani 1 1 d U . .
H5B H 0.0516 0.7142 -0.3644 0.016 Uiso 1 1 calc R . .
N7 N 0.5048(17) 0.1587(17) -0.7610(17) 0.015(4) Uiso 1 1 d . . .
H7A H 0.5678 0.1037 -0.7958 0.018 Uiso 1 1 calc R . .
C17 C 0.391(2) 0.221(2) -0.809(2) 0.020(5) Uani 1 1 d . . .
H17A H 0.3667 0.2121 -0.8843 0.024 Uiso 1 1 calc R . .
C18 C 0.322(2) 0.298(2) -0.722(2) 0.022(5) Uani 1 1 d U . .
H18A H 0.2400 0.3509 -0.7276 0.026 Uiso 1 1 calc R . .
N3 N 0.5524(15) 0.2187(15) -0.4548(15) 0.008(3) Uani 1 1 d U . .
C21 C 0.068(2) 0.672(2) -0.542(2) 0.016(4) Uani 1 1 d U . .
H21A H 0.0027 0.7317 -0.5825 0.019 Uiso 1 1 calc R . .
C20 C 0.736(2) 0.071(2) -0.435(2) 0.017(4) Uani 1 1 d U . .
H20A H 0.8072 0.0155 -0.4003 0.020 Uiso 1 1 calc R . .
OW1 O -0.045(2) 0.513(2) -0.129(2) 0.060(6) Uani 1 1 d . . .
O10 O 0.0000 0.0000 0.0000 0.004(3) Uiso 1 2 d S . .

loop_
_atom_site_aniso_label
_atom_site_aniso_U_11
_atom_site_aniso_U_22
_atom_site_aniso_U_33
_atom_site_aniso_U_23
_atom_site_aniso_U_13
_atom_site_aniso_U_12
W1 0.0141(4) 0.0189(5) 0.0176(5) -0.0123(3) -0.0060(3) 0.0046(3)
W2 0.0191(5) 0.0229(5) 0.0224(5) -0.0056(4) 0.0013(4) -0.0017(4)
W3 0.0271(6) 0.0321(6) 0.0334(6) -0.0131(5) -0.0090(4) 0.0066(4)
Ag1 0.0334(11) 0.0367(11) 0.0366(11) -0.0150(9) -0.0065(9) 0.0038(8)
O9 0.010(7) 0.027(8) 0.024(8) -0.010(7) -0.004(6) -0.003(6)
O8 0.006(5) 0.006(5) 0.008(5) -0.002(4) -0.001(4) 0.001(4)
O6 0.014(7) 0.028(9) 0.019(8) -0.004(7) 0.004(6) -0.002(6)
O5 0.010(6) 0.010(7) 0.008(6) -0.006(5) -0.005(5) 0.005(5)
O4 0.009(5) 0.013(6) 0.003(5) -0.001(4) -0.001(4) 0.002(4)
O2 0.010(5) 0.009(6) 0.018(6) -0.007(5) -0.005(5) -0.002(4)
C2 0.006(7) 0.007(7) 0.002(7) 0.000(5) 0.001(5) 0.002(5)
C3 0.035(13) 0.012(10) 0.006(10) 0.002(8) -0.006(9) 0.005(9)
C4 0.008(9) 0.010(9) 0.010(9) -0.005(7) 0.002(7) -0.002(7)
C5 0.017(8) 0.018(8) 0.019(8) -0.014(6) -0.004(6) 0.003(6)
C6 0.019(8) 0.023(8) 0.018(8) -0.004(7) -0.011(6) 0.005(6)
C7 0.004(7) 0.009(7) 0.009(7) -0.003(6) 0.000(6) 0.001(5)
N1 0.010(6) 0.013(7) 0.010(6) -0.008(5) -0.001(5) 0.005(5)
C10 0.005(7) 0.007(7) 0.010(7) -0.003(6) 0.000(6) 0.003(6)
C11 0.017(11) 0.025(12) 0.009(10) 0.003(8) -0.005(8) 0.002(9)
N4 0.012(6) 0.013(7) 0.008(6) -0.008(5) -0.004(5) 0.006(5)
N8 0.008(6) 0.012(7) 0.021(7) -0.009(6) -0.005(5) 0.006(5)
N5 0.014(7) 0.009(7) 0.017(7) -0.008(6) -0.006(6) 0.008(5)
C17 0.021(11) 0.023(12) 0.023(11) -0.019(10) -0.007(9) 0.002(9)
C18 0.018(8) 0.024(8) 0.022(8) -0.011(7) -0.004(7) 0.009(6)
N3 0.009(6) 0.008(6) 0.005(6) -0.003(5) -0.001(5) 0.003(5)
C21 0.017(8) 0.016(8) 0.015(7) -0.006(6) -0.009(6) 0.012(6)
C20 0.013(7) 0.021(8) 0.017(8) -0.007(6) -0.011(6) 0.009(6)
OW1 0.063(15) 0.052(14) 0.050(13) -0.009(11) 0.016(11) -0.017(11)

loop_
_atom_type_symbol
_atom_type_description
_atom_type_scat_dispersion_real
_atom_type_scat_dispersion_imag
_atom_type_scat_source
C C 0.0033 0.0016 'International Tables Vol C Tables 4.2.6.8 and 6.1.1.4'
H H 0.0000 0.0000 'International Tables Vol C Tables 4.2.6.8 and 6.1.1.4'
B B 0.0013 0.0007 'International Tables Vol C Tables 4.2.6.8 and 6.1.1.4'
N N 0.0061 0.0033 'International Tables Vol C Tables 4.2.6.8 and 6.1.1.4'
O O 0.0106 0.0060 'International Tables Vol C Tables 4.2.6.8 and 6.1.1.4'
Ag Ag -0.8971 1.1015 'International Tables Vol C Tables 4.2.6.8 and 6.1.1.4'
W W -0.8490 6.8722 'International Tables Vol C Tables 4.2.6.8 and 6.1.1.4'

loop_
_geom_angle_atom_site_label_1
_geom_angle_atom_site_label_2
_geom_angle_atom_site_label_3
_geom_angle
_geom_angle_site_symmetry_1
_geom_angle_site_symmetry_3
_geom_angle_publ_flag
O7 W1 O5 103.9(6) . . ?
O7 W1 O3 100.6(6) . . ?
O5 W1 O3 155.4(5) . . ?
O7 W1 O2 104.3(6) . . ?
O5 W1 O2 88.4(6) . . ?
O3 W1 O2 87.9(5) . . ?
O7 W1 O4 101.6(6) . . ?
O5 W1 O4 86.7(5) . . ?
O3 W1 O4 86.1(5) . . ?
O2 W1 O4 154.1(5) . . ?
O7 W1 O10 177.4(4) . . ?
O5 W1 O10 77.3(4) . . ?
O3 W1 O10 78.1(4) . . ?
O2 W1 O10 77.9(4) . . ?
O4 W1 O10 76.1(4) . . ?
O7 W1 W2 136.8(4) . . ?
O5 W1 W2 81.9(4) . . ?
O3 W1 W2 81.9(4) . . ?
O2 W1 W2 32.5(4) . . ?
O4 W1 W2 121.6(4) . . ?
O10 W1 W2 45.46(3) . . ?
O7 W1 W3 135.6(4) . 2 ?
O5 W1 W3 31.8(4) . 2 ?
O3 W1 W3 123.7(4) . 2 ?
O2 W1 W3 81.9(4) . 2 ?
O4 W1 W3 80.5(4) . 2 ?
O10 W1 W3 45.56(3) . 2 ?
W2 W1 W3 60.88(3) . 2 ?
O6 W2 O4 98.8(7) . 2 ?
O6 W2 O8 102.3(6) . 2 ?
O4 W2 O8 85.8(5) 2 2 ?
O6 W2 O1 103.1(6) . . ?
O4 W2 O1 88.3(5) 2 . ?
O8 W2 O1 154.5(5) 2 . ?
O6 W2 O2 106.5(7) . . ?
O4 W2 O2 154.6(5) 2 . ?
O8 W2 O2 87.8(5) 2 . ?
O1 W2 O2 87.0(5) . . ?
O6 W2 O10 175.5(5) . . ?
O4 W2 O10 76.8(4) 2 . ?
O8 W2 O10 77.0(4) 2 . ?
O1 W2 O10 77.4(4) . . ?
O2 W2 O10 77.9(4) . . ?
O6 W2 W1 138.9(5) . . ?
O4 W2 W1 122.3(4) 2 . ?
O8 W2 W1 81.3(4) 2 . ?
O1 W2 W1 81.0(4) . . ?
O2 W2 W1 32.3(4) . . ?
O10 W2 W1 45.55(2) . . ?
O6 W2 W3 134.9(5) . . ?
O4 W2 W3 80.7(4) 2 . ?
O8 W2 W3 122.4(4) 2 . ?
O1 W2 W3 32.0(4) . . ?
O2 W2 W3 82.1(4) . . ?
O10 W2 W3 45.42(3) . . ?
W1 W2 W3 61.06(3) . . ?
O9 W3 O5 105.4(6) . 2 ?
O9 W3 O1 102.8(6) . . ?
O5 W3 O1 88.7(5) 2 . ?
O9 W3 O3 101.1(6) . . ?
O5 W3 O3 153.6(5) 2 . ?
O1 W3 O3 85.6(5) . . ?
O9 W3 O8 103.5(6) . . ?
O5 W3 O8 87.9(5) 2 . ?
O1 W3 O8 153.5(5) . . ?
O3 W3 O8 85.8(5) . . ?
O9 W3 O10 177.4(5) . . ?
O5 W3 O10 77.2(4) 2 . ?
O1 W3 O10 77.0(4) . . ?
O3 W3 O10 76.4(4) . . ?
O8 W3 O10 76.6(4) . . ?
O9 W3 W1 137.3(5) . 2 ?
O5 W3 W1 31.9(4) 2 2 ?
O1 W3 W1 82.5(4) . 2 ?
O3 W3 W1 121.7(4) . 2 ?
O8 W3 W1 80.8(4) . 2 ?
O10 W3 W1 45.29(3) . 2 ?
O9 W3 W2 134.7(5) . . ?
O5 W3 W2 81.3(4) 2 . ?
O1 W3 W2 32.0(4) . . ?
O3 W3 W2 80.3(4) . . ?
O8 W3 W2 121.7(4) . . ?
O10 W3 W2 45.07(3) . . ?
W1 W3 W2 60.80(3) 2 . ?
N2 Ag1 N3 170.9(6) . . ?
N2 Ag1 N1 81.8(6) . . ?
N3 Ag1 N1 98.7(6) . . ?
N2 Ag1 N4 96.7(6) . . ?
N3 Ag1 N4 82.2(6) . . ?
N1 Ag1 N4 176.3(7) . . ?
N2 Ag1 O6 95.6(6) . . ?
N3 Ag1 O6 93.5(6) . . ?
N1 Ag1 O6 83.3(6) . . ?
N4 Ag1 O6 100.2(6) . . ?
W2 O8 W3 115.8(6) 2 . ?
W2 O6 Ag1 175.8(9) . . ?
W3 O5 W1 116.3(6) 2 . ?
W2 O4 W1 116.1(6) 2 . ?
W1 O3 W3 114.6(6) . . ?
W2 O2 W1 115.2(6) . . ?
W2 O1 W3 116.0(6) . . ?
C5 N6 C2 106.4(15) . . ?
N1 C2 N6 111.9(16) . . ?
N1 C2 C10 116.1(15) . . ?
N6 C2 C10 132.0(16) . . ?
C21 C3 N2 106.9(17) . . ?
N4 C4 N7 111.0(17) . . ?
N4 C4 C7 117.3(16) . . ?
N7 C4 C7 131.7(17) . . ?
C6 C5 N6 107.2(18) . . ?
C5 C6 N1 109.7(19) . . ?
N8 C7 N3 110.8(16) . . ?
N8 C7 C4 132.1(17) . . ?
N3 C7 C4 117.1(16) . . ?
C10 N2 C3 107.7(16) . . ?
C10 N2 Ag1 111.3(12) . . ?
C3 N2 Ag1 140.3(13) . . ?
C2 N1 C6 104.8(15) . . ?
C2 N1 Ag1 111.4(12) . . ?
C6 N1 Ag1 142.8(14) . . ?
N5 C10 N2 110.5(16) . . ?
N5 C10 C2 132.0(16) . . ?
N2 C10 C2 117.3(16) . . ?
N3 C11 C20 108.5(18) . . ?
C4 N4 C18 106.5(16) . . ?
C4 N4 Ag1 111.8(12) . . ?
C18 N4 Ag1 141.6(13) . . ?
C7 N8 C20 106.8(16) . . ?
C10 N5 C21 108.0(15) . . ?
C4 N7 C17 108.1(17) . . ?
C18 C17 N7 104.7(18) . . ?
N4 C18 C17 109.7(19) . . ?
C7 N3 C11 107.1(16) . . ?
C7 N3 Ag1 111.0(12) . . ?
C11 N3 Ag1 141.8(14) . . ?
N5 C21 C3 106.7(17) . . ?
C11 C20 N8 106.6(17) . . ?
W2 O10 W2 180.00(8) . 2 ?
W2 O10 W1 91.02(4) . 2 ?
W2 O10 W1 88.98(4) 2 2 ?
W2 O10 W1 88.98(4) . . ?
W2 O10 W1 91.02(4) 2 . ?
W1 O10 W1 180.00(3) 2 . ?
W2 O10 W3 90.49(4) . 2 ?
W2 O10 W3 89.51(4) 2 2 ?
W1 O10 W3 90.84(4) 2 2 ?
W1 O10 W3 89.16(4) . 2 ?
W2 O10 W3 89.51(4) . . ?
W2 O10 W3 90.49(4) 2 . ?
W1 O10 W3 89.16(4) 2 . ?
W1 O10 W3 90.84(4) . . ?
W3 O10 W3 180.00(9) 2 . ?

loop_
_geom_bond_atom_site_label_1
_geom_bond_atom_site_label_2
_geom_bond_distance
_geom_bond_site_symmetry_2
_geom_bond_publ_flag
W1 O7 1.680(13) . ?
W1 O5 1.894(12) . ?
W1 O3 1.898(13) . ?
W1 O2 1.890(13) . ?
W1 O4 1.934(13) . ?
W1 O10 2.2841(9) . ?
W1 W2 3.1988(15) . ?
W1 W3 3.2138(14) 2 ?
W2 O6 1.695(14) . ?
W2 O4 1.905(13) 2 ?
W2 O8 1.915(12) 2 ?
W2 O1 1.897(13) . ?
W2 O2 1.898(13) . ?
W2 O10 2.2805(10) . ?
W2 W3 3.2213(16) . ?
W3 O9 1.668(15) . ?
W3 O5 1.889(12) 2 ?
W3 O1 1.901(12) . ?
W3 O3 1.977(12) . ?
W3 O8 1.919(12) . ?
W3 O10 2.2947(11) . ?
W3 W1 3.2138(14) 2 ?
Ag1 N2 1.996(16) . ?
Ag1 N3 2.013(15) . ?
Ag1 N1 2.025(16) . ?
Ag1 N4 2.027(15) . ?
Ag1 O6 2.249(15) . ?
O8 W2 1.915(12) 2 ?
O5 W3 1.889(12) 2 ?
O4 W2 1.905(13) 2 ?
N6 C5 1.38(3) . ?
N6 C2 1.34(2) . ?
C2 N1 1.32(2) . ?
C2 C10 1.44(3) . ?
C3 C21 1.41(3) . ?
C3 N2 1.40(3) . ?
C4 N4 1.31(2) . ?
C4 N7 1.31(3) . ?
C4 C7 1.44(3) . ?
C5 C6 1.32(3) . ?
C6 N1 1.39(3) . ?
C7 N8 1.33(2) . ?
C7 N3 1.35(2) . ?
N2 C10 1.33(2) . ?
C10 N5 1.36(2) . ?
C11 N3 1.36(3) . ?
C11 C20 1.38(3) . ?
N4 C18 1.35(3) . ?
N8 C20 1.40(3) . ?
N5 C21 1.38(3) . ?
N7 C17 1.38(3) . ?
C17 C18 1.36(3) . ?
O10 W2 2.2805(10) 2 ?
O10 W1 2.2841(9) 2 ?
O10 W3 2.2947(11) 2 ?
